data_4069359
loop_
_publ_author_name
'Vicente, Jos\'e'
'Arcas, Aurelia'
'G\'alvez-L\'opez, Mar\'ia-Dolores'
'Jones, Peter G.'
'Bautista, Delia'

_publ_section_title
;
 Mono(2,6-dinitroaryl)platinum(II) and Mono- and
 Bis(2,6-dinitroaryl)platinum(IV) Complexes
;
_journal_issue 12
_journal_name_full Organometallics
_journal_page_first 3501
_journal_paper_doi 10.1021/om9001582
_journal_volume 28
_journal_year 2009
_chemical_formula_sum 'C35 H34 Br2 Cl3 D N4 O14 Pt2'
_chemical_formula_weight 1393.02
_chemical_name_systematic
;

 ?

;
_space_group_IT_number 14
_symmetry_cell_setting monoclinic
_symmetry_space_group_name_Hall '-P 2yn'
_symmetry_space_group_name_H-M 'P 1 21/n 1'
_atom_sites_solution_hydrogens geom
_atom_sites_solution_primary Patterson
_atom_sites_solution_secondary difmap
_audit_creation_method SHELXL-97
_cell_angle_alpha 90.00
_cell_angle_beta 94.47(2)
_cell_angle_gamma 90.00
_cell_formula_units_Z 4
_cell_length_a 14.485(2)
_cell_length_b 20.009(3)
_cell_length_c 14.693(2)
_cell_measurement_reflns_used 6886
_cell_measurement_temperature 133(2)
_cell_measurement_theta_max 30.4
_cell_measurement_theta_min 2.1
_cell_volume 4245.5(10)
_computing_cell_refinement 'Bruker SAINT'
_computing_data_collection 'Bruker SMART'
_computing_data_reduction 'Bruker SAINT'
_computing_molecular_graphics 'Siemens XP'
_computing_publication_material SHELXL-97
_computing_structure_refinement 'SHELXL-97 (Sheldrick, 1997)'
_computing_structure_solution 'SHELXS-97 (Sheldrick, 1990)'
_diffrn_ambient_temperature 133(2)
_diffrn_detector_area_resol_mean 8.192
_diffrn_measured_fraction_theta_full 1.000
_diffrn_measured_fraction_theta_max 1.000
_diffrn_measurement_device_type 'Bruker SMART 1000 CCD'
_diffrn_measurement_method '\w- & \f-scan'
_diffrn_radiation_monochromator graphite
_diffrn_radiation_source 'fine-focus sealed tube'
_diffrn_radiation_type MoK\a
_diffrn_radiation_wavelength 0.71073
_diffrn_reflns_av_R_equivalents 0.0627
_diffrn_reflns_av_sigmaI/netI 0.0510
_diffrn_reflns_limit_h_max 20
_diffrn_reflns_limit_h_min -20
_diffrn_reflns_limit_k_max 28
_diffrn_reflns_limit_k_min -28
_diffrn_reflns_limit_l_max 20
_diffrn_reflns_limit_l_min -20
_diffrn_reflns_number 87786
_diffrn_reflns_theta_full 30.00
_diffrn_reflns_theta_max 30.03
_diffrn_reflns_theta_min 1.72
_exptl_absorpt_coefficient_mu 8.724
_exptl_absorpt_correction_T_max 0.6765
_exptl_absorpt_correction_T_min 0.1410
_exptl_absorpt_correction_type numerical
_exptl_absorpt_process_details XPREP
_exptl_crystal_colour 'pale brown'
_exptl_crystal_density_diffrn 2.180
_exptl_crystal_density_method 'not measured'
_exptl_crystal_description plate
_exptl_crystal_F_000 2648
_exptl_crystal_size_max 0.35
_exptl_crystal_size_mid 0.17
_exptl_crystal_size_min 0.04
_refine_diff_density_max 2.053
_refine_diff_density_min -1.841
_refine_diff_density_rms 0.176
_refine_ls_extinction_method none
_refine_ls_goodness_of_fit_ref 0.990
_refine_ls_hydrogen_treatment 'rigid methyls; H at coordinated double bonds free with SADI; others riding'
_refine_ls_matrix_type full
_refine_ls_number_parameters 571
_refine_ls_number_reflns 12414
_refine_ls_number_restraints 118
_refine_ls_restrained_S_all 0.986
_refine_ls_R_factor_all 0.0655
_refine_ls_R_factor_gt 0.0317
_refine_ls_shift/su_max 0.003
_refine_ls_shift/su_mean 0.000
_refine_ls_structure_factor_coef Fsqd
_refine_ls_weighting_details 'calc w=1/[\s^2^(Fo^2^)+(0.0410P)^2^] where P=(Fo^2^+2Fc^2^)/3'
_refine_ls_weighting_scheme calc
_refine_ls_wR_factor_gt 0.0720
_refine_ls_wR_factor_ref 0.0822
_reflns_number_gt 8236
_reflns_number_total 12414
_reflns_threshold_expression >2sigma(I)
_cod_data_source_file om9001582_si_002.cif
_cod_data_source_block apart
_cod_original_cell_volume 4245.5(12)
_cod_original_sg_symbol_H-M 'P 21/n'
_cod_original_formula_sum 'C35 H34 D Br2 Cl3 N4 O14 Pt2'
_cod_database_code 4069359

loop_
_symmetry_equiv_pos_as_xyz
'x, y, z'
'-x+1/2, y+1/2, -z+1/2'
'-x, -y, -z'
'x-1/2, -y-1/2, z-1/2'

loop_
_atom_site_label
_atom_site_type_symbol
_atom_site_fract_x
_atom_site_fract_y
_atom_site_fract_z
_atom_site_U_iso_or_equiv
_atom_site_adp_type
_atom_site_occupancy
_atom_site_symmetry_multiplicity
_atom_site_calc_flag
_atom_site_refinement_flags
Pt1 Pt 0.355114(11) 0.383617(9) 0.739583(12) 0.01866(5) Uani 1 1 d .
Br1 Br 0.24957(3) 0.46191(3) 0.65377(3) 0.02505(11) Uani 1 1 d .
Pt2 Pt 0.278702(11) 0.384197(9) 0.522346(12) 0.01811(5) Uani 1 1 d .
Br2 Br 0.27126(3) 0.29563(2) 0.63860(3) 0.02426(11) Uani 1 1 d .
C11 C 0.1653(3) 0.4979(2) 0.4213(3) 0.0244(10) Uani 1 1 d DU
C12 C 0.0780(3) 0.4780(3) 0.3854(3) 0.0313(12) Uani 1 1 d DU
H12 H 0.0697 0.4348 0.3592 0.038 Uiso 1 1 calc R
C13 C 0.0033(4) 0.5208(3) 0.3875(4) 0.0366(13) Uani 1 1 d DU
H13 H -0.0559 0.5072 0.3616 0.044 Uiso 1 1 calc R
C14 C 0.0138(4) 0.5827(3) 0.4267(4) 0.0350(13) Uani 1 1 d DU
H14 H -0.0381 0.6115 0.4284 0.042 Uiso 1 1 calc R
C15 C 0.0993(4) 0.6034(3) 0.4638(4) 0.0351(13) Uani 1 1 d DU
H15 H 0.1066 0.6462 0.4913 0.042 Uiso 1 1 calc R
C16 C 0.1746(4) 0.5610(3) 0.4605(3) 0.0315(12) Uani 1 1 d DU
H16 H 0.2337 0.5754 0.4855 0.038 Uiso 1 1 calc R
C17 C 0.2454(3) 0.4540(3) 0.4099(3) 0.0253(11) Uani 1 1 d DU
H17 H 0.243(3) 0.4240(19) 0.363(2) 0.018(13) Uiso 1 1 d D
C18 C 0.3352(4) 0.4633(3) 0.4474(4) 0.0293(12) Uani 1 1 d DU
H18A H 0.352(3) 0.4966(17) 0.488(2) 0.008(11) Uiso 1 1 d D
H18B H 0.381(2) 0.445(2) 0.417(3) 0.026(14) Uiso 1 1 d D
C21 C 0.3504(3) 0.2541(3) 0.8518(3) 0.0248(10) Uani 1 1 d DU
C22 C 0.2806(3) 0.2564(3) 0.9117(3) 0.0278(11) Uani 1 1 d DU
H22 H 0.2760 0.2939 0.9508 0.033 Uiso 1 1 calc R
C23 C 0.2174(3) 0.2041(3) 0.9149(4) 0.0343(12) Uani 1 1 d DU
H23 H 0.1702 0.2057 0.9563 0.041 Uiso 1 1 calc R
C24 C 0.2236(4) 0.1496(3) 0.8573(4) 0.0371(13) Uani 1 1 d DU
H24 H 0.1782 0.1153 0.8566 0.044 Uiso 1 1 calc R
C25 C 0.2958(4) 0.1450(3) 0.8008(4) 0.0355(12) Uani 1 1 d DU
H25 H 0.3015 0.1068 0.7634 0.043 Uiso 1 1 calc R
C26 C 0.3599(3) 0.1969(3) 0.7993(3) 0.0295(11) Uani 1 1 d DU
H26 H 0.4105 0.1933 0.7622 0.035 Uiso 1 1 calc R
C27 C 0.4120(3) 0.3124(3) 0.8447(3) 0.0241(10) Uani 1 1 d DU
H27 H 0.423(3) 0.3409(19) 0.893(2) 0.014(12) Uiso 1 1 d D
C28 C 0.4724(3) 0.3218(3) 0.7766(4) 0.0251(11) Uani 1 1 d DU
H28A H 0.477(3) 0.2924(18) 0.729(2) 0.013(12) Uiso 1 1 d D
H28B H 0.521(2) 0.3508(19) 0.788(3) 0.016(12) Uiso 1 1 d D
C31 C 0.4146(3) 0.4621(2) 0.8061(3) 0.0221(10) Uani 1 1 d DU
C32 C 0.3778(3) 0.4942(3) 0.8792(3) 0.0260(11) Uani 1 1 d DU
C33 C 0.4154(4) 0.5503(3) 0.9232(3) 0.0326(12) Uani 1 1 d DU
C34 C 0.4949(4) 0.5786(3) 0.8915(3) 0.0349(13) Uani 1 1 d DU
C35 C 0.5341(4) 0.5493(3) 0.8172(3) 0.0300(12) Uani 1 1 d DU
C36 C 0.4941(3) 0.4927(3) 0.7781(3) 0.0256(11) Uani 1 1 d DU
C37 C 0.3435(5) 0.6365(4) 1.0019(6) 0.068(2) Uani 1 1 d .
H37A H 0.3940 0.6690 1.0006 0.081 Uiso 1 1 calc R
H37B H 0.3109 0.6432 1.0571 0.081 Uiso 1 1 calc R
H37C H 0.3002 0.6426 0.9479 0.081 Uiso 1 1 calc R
C38 C 0.5303(6) 0.6942(3) 0.8835(5) 0.069(2) Uani 1 1 d .
H38A H 0.5717 0.6903 0.8340 0.083 Uiso 1 1 calc R
H38B H 0.5503 0.7318 0.9231 0.083 Uiso 1 1 calc R
H38C H 0.4669 0.7020 0.8575 0.083 Uiso 1 1 calc R
C39 C 0.6944(4) 0.5737(4) 0.8365(4) 0.058(2) Uani 1 1 d .
H39A H 0.6874 0.5953 0.8954 0.069 Uiso 1 1 calc R
H39B H 0.7432 0.5964 0.8057 0.069 Uiso 1 1 calc R
H39C H 0.7112 0.5267 0.8464 0.069 Uiso 1 1 calc R
C41 C 0.3089(3) 0.3156(2) 0.4297(3) 0.0217(10) Uani 1 1 d DU
C42 C 0.2427(3) 0.2829(2) 0.3711(3) 0.0213(10) Uani 1 1 d DU
C43 C 0.2633(3) 0.2333(2) 0.3111(3) 0.0232(10) Uani 1 1 d DU
C44 C 0.3546(3) 0.2116(3) 0.3077(3) 0.0277(11) Uani 1 1 d DU
C45 C 0.4251(3) 0.2450(3) 0.3603(3) 0.0287(12) Uani 1 1 d DU
C46 C 0.3988(3) 0.2956(3) 0.4190(3) 0.0248(11) Uani 1 1 d DU
C47 C 0.1924(4) 0.2097(3) 0.1657(3) 0.0398(15) Uani 1 1 d .
H47A H 0.1805 0.2567 0.1501 0.048 Uiso 1 1 calc R
H47B H 0.1437 0.1817 0.1352 0.048 Uiso 1 1 calc R
H47C H 0.2527 0.1964 0.1454 0.048 Uiso 1 1 calc R
C48 C 0.3477(5) 0.0950(3) 0.2889(5) 0.0534(18) Uani 1 1 d .
H48A H 0.3702 0.0918 0.3534 0.064 Uiso 1 1 calc R
H48B H 0.3752 0.0592 0.2545 0.064 Uiso 1 1 calc R
H48C H 0.2801 0.0906 0.2830 0.064 Uiso 1 1 calc R
C49 C 0.5545(4) 0.1859(3) 0.3031(4) 0.0444(16) Uani 1 1 d .
H49A H 0.5333 0.1405 0.3153 0.053 Uiso 1 1 calc R
H49B H 0.6222 0.1877 0.3119 0.053 Uiso 1 1 calc R
H49C H 0.5346 0.1982 0.2401 0.053 Uiso 1 1 calc R
N31 N 0.2875(3) 0.4728(2) 0.9079(3) 0.0328(10) Uani 1 1 d U
N32 N 0.5389(3) 0.4653(2) 0.7001(3) 0.0290(10) Uani 1 1 d U
N41 N 0.1445(3) 0.3019(2) 0.3718(3) 0.0254(9) Uani 1 1 d U
N42 N 0.4766(3) 0.3284(2) 0.4722(3) 0.0306(11) Uani 1 1 d U
O31 O 0.2265(3) 0.5139(3) 0.9030(4) 0.0726(16) Uani 1 1 d .
O32 O 0.2776(3) 0.4159(2) 0.9334(3) 0.0498(12) Uani 1 1 d .
O33 O 0.3800(3) 0.5714(2) 1.0018(3) 0.0494(11) Uani 1 1 d .
O34 O 0.5335(3) 0.6340(2) 0.9355(3) 0.0442(11) Uani 1 1 d .
O35 O 0.6086(3) 0.5778(2) 0.7808(2) 0.0400(10) Uani 1 1 d .
O36 O 0.4939(3) 0.4642(2) 0.6260(2) 0.0396(10) Uani 1 1 d .
O37 O 0.6183(3) 0.4454(2) 0.7130(3) 0.0376(9) Uani 1 1 d .
O41 O 0.1058(2) 0.32127(19) 0.2988(3) 0.0387(10) Uani 1 1 d .
O42 O 0.1068(2) 0.2980(2) 0.4431(3) 0.0363(9) Uani 1 1 d .
O43 O 0.1929(2) 0.20110(18) 0.2629(2) 0.0269(8) Uani 1 1 d .
O44 O 0.3735(2) 0.1590(2) 0.2532(3) 0.0425(11) Uani 1 1 d .
O45 O 0.5160(2) 0.2312(2) 0.3639(3) 0.0443(11) Uani 1 1 d .
O46 O 0.5208(3) 0.3709(2) 0.4337(3) 0.0416(11) Uani 1 1 d .
O47 O 0.4923(3) 0.3117(2) 0.5509(3) 0.0504(12) Uani 1 1 d .
C99 C 0.0277(6) 0.5828(5) 0.9307(5) 0.091(3) Uani 1 1 d .
H99 H 0.0708 0.5516 0.9662 0.110 Uiso 1 1 calc R
Cl1 Cl 0.01076(15) 0.55067(11) 0.82265(13) 0.0759(6) Uani 1 1 d .
Cl2 Cl 0.07818(18) 0.65848(13) 0.93604(16) 0.0969(8) Uani 1 1 d .
Cl3 Cl -0.07707(16) 0.58273(16) 0.98490(17) 0.1002(8) Uani 1 1 d .

loop_
_atom_site_aniso_label
_atom_site_aniso_U_11
_atom_site_aniso_U_22
_atom_site_aniso_U_33
_atom_site_aniso_U_23
_atom_site_aniso_U_13
_atom_site_aniso_U_12
Pt1 0.01901(9) 0.01808(10) 0.01910(9) 0.00139(7) 0.00288(6) 0.00045(7)
Br1 0.0258(2) 0.0223(3) 0.0267(2) -0.0008(2) -0.00010(19) 0.00635(19)
Pt2 0.01469(8) 0.01955(10) 0.02001(9) 0.00116(7) 0.00081(6) 0.00071(7)
Br2 0.0283(3) 0.0205(3) 0.0238(2) 0.00244(19) 0.00089(19) -0.00300(19)
C11 0.029(2) 0.025(3) 0.019(2) 0.0056(19) 0.0006(19) 0.003(2)
C12 0.027(3) 0.031(3) 0.035(3) 0.001(2) 0.001(2) 0.002(2)
C13 0.026(3) 0.037(4) 0.047(3) 0.004(3) 0.002(2) 0.002(2)
C14 0.032(3) 0.039(3) 0.035(3) 0.010(2) 0.005(2) 0.011(2)
C15 0.048(3) 0.022(3) 0.035(3) -0.004(2) 0.000(3) 0.009(2)
C16 0.028(3) 0.032(3) 0.033(3) 0.004(2) -0.003(2) 0.007(2)
C17 0.031(3) 0.025(3) 0.020(2) 0.006(2) 0.002(2) 0.002(2)
C18 0.029(3) 0.028(3) 0.032(3) 0.007(2) 0.006(2) 0.001(2)
C21 0.024(2) 0.024(3) 0.026(3) 0.009(2) -0.0018(19) 0.0010(19)
C22 0.030(3) 0.025(3) 0.029(3) 0.006(2) 0.006(2) 0.001(2)
C23 0.026(3) 0.036(3) 0.042(3) 0.013(2) 0.008(2) 0.002(2)
C24 0.032(3) 0.033(3) 0.046(3) 0.011(3) -0.002(2) -0.009(2)
C25 0.041(3) 0.025(3) 0.040(3) 0.006(2) 0.000(2) -0.001(2)
C26 0.029(3) 0.028(3) 0.032(3) 0.005(2) 0.005(2) 0.001(2)
C27 0.021(2) 0.023(3) 0.027(3) 0.006(2) -0.0027(19) 0.0005(19)
C28 0.020(2) 0.021(3) 0.035(3) 0.004(2) 0.002(2) -0.0011(19)
C31 0.025(2) 0.022(3) 0.019(2) 0.0036(18) 0.0006(18) 0.0000(19)
C32 0.030(3) 0.024(3) 0.025(3) 0.002(2) 0.006(2) 0.001(2)
C33 0.049(3) 0.025(3) 0.025(3) -0.001(2) 0.007(2) 0.003(2)
C34 0.051(3) 0.028(3) 0.026(3) -0.004(2) 0.000(2) -0.007(2)
C35 0.040(3) 0.027(3) 0.023(3) 0.000(2) 0.002(2) -0.007(2)
C36 0.032(3) 0.025(3) 0.019(2) -0.0015(19) 0.0030(19) -0.002(2)
C37 0.071(5) 0.047(5) 0.088(6) -0.029(4) 0.029(4) 0.004(4)
C38 0.117(7) 0.037(5) 0.053(4) -0.005(3) 0.006(4) -0.026(4)
C39 0.040(4) 0.084(6) 0.048(4) -0.015(4) -0.001(3) -0.030(4)
C41 0.019(2) 0.025(3) 0.021(2) 0.0006(19) 0.0001(18) 0.0030(18)
C42 0.016(2) 0.026(3) 0.022(2) 0.0032(19) -0.0006(17) 0.0031(18)
C43 0.022(2) 0.031(3) 0.016(2) -0.0016(19) -0.0029(18) -0.004(2)
C44 0.022(2) 0.038(3) 0.023(3) -0.010(2) 0.0025(19) 0.002(2)
C45 0.017(2) 0.042(3) 0.027(3) -0.004(2) 0.0000(19) 0.005(2)
C46 0.019(2) 0.032(3) 0.023(2) -0.002(2) -0.0016(19) -0.001(2)
C47 0.036(3) 0.058(4) 0.024(3) -0.002(3) -0.009(2) -0.005(3)
C48 0.048(4) 0.046(4) 0.066(5) -0.022(4) 0.004(3) 0.013(3)
C49 0.025(3) 0.060(5) 0.049(4) -0.024(3) 0.002(3) 0.010(3)
N31 0.036(3) 0.036(3) 0.028(2) -0.001(2) 0.0116(19) 0.003(2)
N32 0.031(2) 0.028(3) 0.029(2) 0.0007(18) 0.0104(19) -0.0118(19)
N41 0.0186(19) 0.021(2) 0.036(2) -0.0022(18) -0.0056(17) 0.0000(16)
N42 0.017(2) 0.045(3) 0.029(2) -0.014(2) -0.0020(17) 0.0068(19)
O31 0.047(3) 0.064(4) 0.111(4) 0.028(3) 0.033(3) 0.023(3)
O32 0.055(3) 0.033(3) 0.066(3) 0.013(2) 0.030(2) 0.004(2)
O33 0.072(3) 0.038(3) 0.042(2) -0.0114(19) 0.026(2) 0.003(2)
O34 0.067(3) 0.031(3) 0.035(2) -0.0125(18) 0.003(2) -0.015(2)
O35 0.047(2) 0.042(3) 0.032(2) -0.0056(18) 0.0068(18) -0.021(2)
O36 0.038(2) 0.057(3) 0.025(2) -0.0102(18) 0.0109(17) -0.0203(19)
O37 0.032(2) 0.041(3) 0.042(2) 0.0057(18) 0.0140(18) 0.0008(17)
O41 0.029(2) 0.038(3) 0.045(2) -0.0012(19) -0.0155(18) 0.0050(17)
O42 0.0231(19) 0.045(3) 0.042(2) -0.0052(19) 0.0109(16) -0.0004(17)
O43 0.0216(17) 0.030(2) 0.0282(19) -0.0088(15) -0.0016(14) -0.0055(14)
O44 0.028(2) 0.057(3) 0.042(2) -0.027(2) -0.0001(17) 0.0046(19)
O45 0.0178(18) 0.069(3) 0.045(2) -0.029(2) -0.0040(16) 0.0120(18)
O46 0.024(2) 0.042(3) 0.059(3) -0.011(2) 0.0055(19) -0.0055(17)
O47 0.035(2) 0.084(4) 0.030(2) -0.004(2) -0.0125(18) -0.006(2)
C99 0.094(7) 0.123(8) 0.062(6) -0.041(5) 0.033(5) -0.050(6)
Cl1 0.0917(15) 0.0824(16) 0.0519(11) -0.0041(10) -0.0050(10) -0.0245(12)
Cl2 0.1065(18) 0.102(2) 0.0860(17) -0.0294(14) 0.0285(14) -0.0412(15)
Cl3 0.0716(15) 0.145(2) 0.0873(17) 0.0001(16) 0.0290(13) -0.0263(15)

loop_
_atom_type_symbol
_atom_type_description
_atom_type_scat_dispersion_real
_atom_type_scat_dispersion_imag
_atom_type_scat_source
C C 0.0033 0.0016 'International Tables Vol C Tables 4.2.6.8 and 6.1.1.4'
H H 0.0000 0.0000 'International Tables Vol C Tables 4.2.6.8 and 6.1.1.4'
N N 0.0061 0.0033 'International Tables Vol C Tables 4.2.6.8 and 6.1.1.4'
O O 0.0106 0.0060 'International Tables Vol C Tables 4.2.6.8 and 6.1.1.4'
Cl Cl 0.1484 0.1585 'International Tables Vol C Tables 4.2.6.8 and 6.1.1.4'
Br Br -0.2901 2.4595 'International Tables Vol C Tables 4.2.6.8 and 6.1.1.4'
Pt Pt -1.7033 8.3905 'International Tables Vol C Tables 4.2.6.8 and 6.1.1.4'

loop_
_exptl_crystal_face_index_h
_exptl_crystal_face_index_k
_exptl_crystal_face_index_l
_exptl_crystal_face_perp_dist
1.00 0.00 -1.00 0.0260
-1.00 0.00 1.00 0.0190
1.00 0.00 1.00 0.0710
-1.00 0.00 -1.00 0.0980
0.00 1.00 0.00 0.1880
0.00 -1.00 0.00 0.1670

loop_
_geom_angle_atom_site_label_1
_geom_angle_atom_site_label_2
_geom_angle_atom_site_label_3
_geom_angle
C31 Pt1 C28 91.52(19)
C31 Pt1 C27 92.37(19)
C28 Pt1 C27 37.27(18)
C31 Pt1 Br1 88.71(13)
C28 Pt1 Br1 161.20(14)
C27 Pt1 Br1 161.50(13)
C31 Pt1 Br2 172.10(13)
C28 Pt1 Br2 94.67(15)
C27 Pt1 Br2 95.52(14)
Br1 Pt1 Br2 83.85(2)
Pt1 Br1 Pt2 82.34(2)
C41 Pt2 C18 92.6(2)
C41 Pt2 C17 88.34(19)
C18 Pt2 C17 37.42(19)
C41 Pt2 Br2 90.12(13)
C18 Pt2 Br2 158.58(14)
C17 Pt2 Br2 164.00(14)
C41 Pt2 Br1 173.25(13)
C18 Pt2 Br1 91.81(16)
C17 Pt2 Br1 98.24(14)
Br2 Pt2 Br1 83.96(2)
Pt2 Br2 Pt1 82.09(2)
C16 C11 C12 118.2(5)
C16 C11 C17 122.5(4)
C12 C11 C17 119.1(5)
C13 C12 C11 120.3(5)
C14 C13 C12 120.5(5)
C13 C14 C15 120.4(5)
C14 C15 C16 119.3(5)
C15 C16 C11 121.3(5)
C18 C17 C11 126.7(5)
C18 C17 Pt2 68.9(3)
C11 C17 Pt2 115.0(3)
C17 C18 Pt2 73.7(3)
C26 C21 C22 119.0(5)
C26 C21 C27 121.5(4)
C22 C21 C27 119.4(5)
C23 C22 C21 120.5(5)
C24 C23 C22 119.8(5)
C23 C24 C25 120.3(5)
C24 C25 C26 119.5(5)
C21 C26 C25 120.6(5)
C28 C27 C21 125.0(5)
C28 C27 Pt1 68.4(3)
C21 C27 Pt1 111.3(3)
C27 C28 Pt1 74.3(3)
C32 C31 C36 113.5(5)
C32 C31 Pt1 124.1(3)
C36 C31 Pt1 122.2(3)
C33 C32 C31 125.0(5)
C33 C32 N31 115.3(4)
C31 C32 N31 119.4(4)
O33 C33 C32 119.1(5)
O33 C33 C34 122.0(5)
C32 C33 C34 118.5(5)
O34 C34 C33 119.0(5)
O34 C34 C35 122.0(5)
C33 C34 C35 119.0(5)
O35 C35 C36 119.9(5)
O35 C35 C34 120.7(5)
C36 C35 C34 119.2(5)
C35 C36 C31 124.6(5)
C35 C36 N32 115.9(4)
C31 C36 N32 119.4(4)
C46 C41 C42 113.6(4)
C46 C41 Pt2 122.1(3)
C42 C41 Pt2 124.2(3)
C43 C42 C41 124.0(4)
C43 C42 N41 116.7(4)
C41 C42 N41 119.3(4)
O43 C43 C42 119.1(4)
O43 C43 C44 120.5(4)
C42 C43 C44 120.1(4)
O44 C44 C43 119.7(4)
O44 C44 C45 121.4(4)
C43 C44 C45 118.9(5)
O45 C45 C44 126.5(5)
O45 C45 C46 115.9(4)
C44 C45 C46 117.6(4)
C41 C46 C45 125.5(4)
C41 C46 N42 119.9(4)
C45 C46 N42 114.5(4)
O32 N31 O31 123.8(5)
O32 N31 C32 119.5(5)
O31 N31 C32 116.6(5)
O37 N32 O36 124.4(4)
O37 N32 C36 118.0(4)
O36 N32 C36 117.6(4)
O42 N41 O41 124.3(4)
O42 N41 C42 119.1(4)
O41 N41 C42 116.6(4)
O47 N42 O46 124.6(5)
O47 N42 C46 117.6(5)
O46 N42 C46 117.9(4)
C33 O33 C37 116.9(5)
C34 O34 C38 115.6(5)
C35 O35 C39 115.3(4)
C43 O43 C47 114.1(4)
C44 O44 C48 113.7(4)
C45 O45 C49 122.7(4)
Cl2 C99 Cl1 114.3(5)
Cl2 C99 Cl3 111.4(5)
Cl1 C99 Cl3 110.5(5)

loop_
_geom_bond_atom_site_label_1
_geom_bond_atom_site_label_2
_geom_bond_distance
Pt1 C31 2.007(5)
Pt1 C28 2.138(5)
Pt1 C27 2.213(5)
Pt1 Br1 2.4659(6)
Pt1 Br2 2.5486(6)
Br1 Pt2 2.5401(6)
Pt2 C41 2.005(5)
Pt2 C18 2.128(5)
Pt2 C17 2.189(5)
Pt2 Br2 2.4695(6)
C11 C16 1.390(7)
C11 C12 1.390(6)
C11 C17 1.475(7)
C12 C13 1.383(7)
C13 C14 1.368(7)
C14 C15 1.377(7)
C15 C16 1.384(7)
C17 C18 1.386(7)
C21 C26 1.393(7)
C21 C22 1.392(6)
C21 C27 1.478(7)
C22 C23 1.394(7)
C23 C24 1.386(7)
C24 C25 1.389(7)
C25 C26 1.394(7)
C27 C28 1.392(7)
C31 C32 1.392(6)
C31 C36 1.396(6)
C32 C33 1.386(7)
C32 N31 1.469(6)
C33 O33 1.366(6)
C33 C34 1.397(7)
C34 O34 1.379(6)
C34 C35 1.398(7)
C35 O35 1.367(6)
C35 C36 1.377(6)
C36 N32 1.468(6)
C37 O33 1.405(8)
C38 O34 1.425(8)
C39 O35 1.437(7)
C41 C46 1.383(6)
C41 C42 1.400(6)
C42 C43 1.374(6)
C42 N41 1.473(6)
C43 O43 1.358(5)
C43 C44 1.396(6)
C44 O44 1.364(6)
C44 C45 1.401(6)
C45 O45 1.342(5)
C45 C46 1.403(6)
C46 N42 1.474(6)
C47 O43 1.438(6)
C48 O44 1.443(8)
C49 O45 1.417(6)
N31 O32 1.209(6)
N31 O31 1.206(6)
N32 O37 1.217(5)
N32 O36 1.225(5)
N41 O42 1.221(5)
N41 O41 1.234(5)
N42 O47 1.208(5)
N42 O46 1.227(6)
C99 Cl2 1.681(9)
C99 Cl1 1.713(8)
C99 Cl3 1.768(8)

loop_
_geom_hbond_atom_site_label_D
_geom_hbond_atom_site_label_H
_geom_hbond_atom_site_label_A
_geom_hbond_distance_DH
_geom_hbond_distance_HA
_geom_hbond_distance_DA
_geom_hbond_angle_DHA
_geom_hbond_site_symmetry_A
C99 H99 O31 1.00 2.62 3.246(11) 121.0 .
C99 H99 Cl3 1.00 2.78 3.588(12) 138.1 3_567
